data_4510405
loop_
_publ_author_name
'Morse, Graham E.'
'Gong, Ivan'
'Kawar, Yazan'
'Lough, Alan J.'
'Bender, Timothy P.'

_publ_section_title
;
 Crystal and Solid-State Arrangement Trends of Halogenated Boron
 Subphthalocyanines
;
_journal_issue 5
_journal_name_full 'Crystal Growth &amp; Design'
_journal_page_first 2138
_journal_paper_doi 10.1021/cg401475b
_journal_volume 14
_journal_year 2014
_chemical_formula_moiety 'C24 B Cl13 N6'
_chemical_formula_sum 'C24 B Cl13 N6'
_chemical_formula_weight 843.96
_chemical_name_common 'Cl-Cl12BsubPc sublimate'
_chemical_name_systematic Chlorodo(dodecachlorosubphthalocyaninato)boron(III)
_space_group_IT_number 2
_symmetry_cell_setting triclinic
_symmetry_space_group_name_Hall '-P 1'
_symmetry_space_group_name_H-M 'P -1'
_atom_sites_solution_primary direct
_atom_sites_solution_secondary difmap
_audit_creation_method SHELXL-97
_cell_angle_alpha 89.0470(19)
_cell_angle_beta 85.918(2)
_cell_angle_gamma 88.7010(17)
_cell_formula_units_Z 2
_cell_length_a 8.6142(3)
_cell_length_b 12.4441(4)
_cell_length_c 13.8060(5)
_cell_measurement_reflns_used 7747
_cell_measurement_temperature 150(1)
_cell_measurement_theta_max 27.5
_cell_measurement_theta_min 2.6
_cell_volume 1475.65(9)
_computing_cell_refinement 'Denzo-SMN (Otwinowski & Minor, 1997)'
_computing_data_collection 'Collect (Nonius B.V., 1997-2002)'
_computing_data_reduction Denzo-SMN
_computing_molecular_graphics 'PLATON (Spek, 2009)'
_computing_publication_material 'SHELXTL V6.1'
_computing_structure_refinement 'SHELXTL V6.1 (Sheldrick, 2008)'
_computing_structure_solution 'SIR-92 (Altomare et al., 1994)'
_diffrn_ambient_temperature 150(1)
_diffrn_detector_area_resol_mean 9
_diffrn_measured_fraction_theta_full 0.996
_diffrn_measured_fraction_theta_max 0.988
_diffrn_measurement_device_type 'Nonius KappaCCD'
_diffrn_measurement_method '\f scans and \w scans with \k offsets'
_diffrn_radiation_monochromator graphite
_diffrn_radiation_source 'fine-focus sealed tube'
_diffrn_radiation_type MoK\a
_diffrn_radiation_wavelength 0.71073
_diffrn_reflns_av_R_equivalents 0.0375
_diffrn_reflns_av_sigmaI/netI 0.0502
_diffrn_reflns_limit_h_max 11
_diffrn_reflns_limit_h_min -11
_diffrn_reflns_limit_k_max 16
_diffrn_reflns_limit_k_min -16
_diffrn_reflns_limit_l_max 17
_diffrn_reflns_limit_l_min -17
_diffrn_reflns_number 15400
_diffrn_reflns_theta_full 25.24
_diffrn_reflns_theta_max 27.47
_diffrn_reflns_theta_min 2.70
_exptl_absorpt_coefficient_mu 1.249
_exptl_absorpt_correction_T_max 0.842
_exptl_absorpt_correction_T_min 0.765
_exptl_absorpt_correction_type multi-scan
_exptl_absorpt_process_details
;
multi-scan from symmetry-related measurements 
 Sortav (Blessing 1995)
;
_exptl_crystal_colour purple
_exptl_crystal_density_diffrn 1.899
_exptl_crystal_density_method 'not measured'
_exptl_crystal_description needle
_exptl_crystal_F_000 824
_exptl_crystal_size_max 0.30
_exptl_crystal_size_mid 0.20
_exptl_crystal_size_min 0.14
_refine_diff_density_max 0.427
_refine_diff_density_min -0.398
_refine_diff_density_rms 0.085
_refine_ls_extinction_method none
_refine_ls_goodness_of_fit_ref 1.042
_refine_ls_matrix_type full
_refine_ls_number_parameters 397
_refine_ls_number_reflns 6668
_refine_ls_number_restraints 0
_refine_ls_restrained_S_all 1.042
_refine_ls_R_factor_all 0.0582
_refine_ls_R_factor_gt 0.0373
_refine_ls_shift/su_max 0.000
_refine_ls_shift/su_mean 0.000
_refine_ls_structure_factor_coef Fsqd
_refine_ls_weighting_details 'calc w=1/[\s^2^(Fo^2^)+(0.0399P)^2^+0.7769P] where P=(Fo^2^+2Fc^2^)/3'
_refine_ls_weighting_scheme calc
_refine_ls_wR_factor_gt 0.0841
_refine_ls_wR_factor_ref 0.0952
_reflns_number_gt 5117
_reflns_number_total 6668
_reflns_threshold_expression I>2\s(I)
_cod_data_source_file cg401475b_si_003.cif
_cod_data_source_block Cl-Cl12BsubPc[sublimate][k1167]
_cod_depositor_comments
;
The following automatic conversions were performed:

'_symmetry_cell_setting' value 'Triclinic' changed to 'triclinic'
according to
/usr/data/users/saulius/crontab/automatic-downloads/rss-feeds/ACS/lib/dictionaries/cif_core.dic
dictionary named 'cif_core.dic' version 2.4.2 from 2011-04-26.

Automatic conversion script
Id: cif_fix_values 2281 2013-09-26 08:29:07Z andrius 

 Adding full bibliography for 4510399--4510406.cif.
;
_cod_database_code 4510405

loop_
_symmetry_equiv_pos_as_xyz
'x, y, z'
'-x, -y, -z'

loop_
_atom_site_label
_atom_site_type_symbol
_atom_site_fract_x
_atom_site_fract_y
_atom_site_fract_z
_atom_site_U_iso_or_equiv
_atom_site_adp_type
_atom_site_occupancy
_atom_site_symmetry_multiplicity
_atom_site_calc_flag
Cl1 Cl 0.69739(7) 0.20547(5) 0.33517(5) 0.02769(15) Uani 1 1 d
Cl2 Cl 0.76752(8) 0.00072(6) 0.20747(6) 0.03644(18) Uani 1 1 d
Cl3 Cl 0.50477(8) -0.09798(5) 0.09692(6) 0.03789(19) Uani 1 1 d
Cl4 Cl 0.17705(7) 0.01676(5) 0.09586(5) 0.03116(17) Uani 1 1 d
Cl5 Cl -0.19939(8) 0.23156(5) 0.00063(5) 0.03423(17) Uani 1 1 d
Cl6 Cl -0.36580(8) 0.40305(6) -0.12618(5) 0.03424(17) Uani 1 1 d
Cl7 Cl -0.37144(8) 0.64365(6) -0.07172(5) 0.03485(17) Uani 1 1 d
Cl8 Cl -0.21179(8) 0.71773(5) 0.11222(6) 0.03719(18) Uani 1 1 d
Cl9 Cl 0.10435(8) 0.84600(5) 0.32820(5) 0.03322(17) Uani 1 1 d
Cl10 Cl 0.40252(9) 0.94347(5) 0.40679(5) 0.03659(18) Uani 1 1 d
Cl11 Cl 0.69355(8) 0.79752(6) 0.43750(6) 0.03808(18) Uani 1 1 d
Cl12 Cl 0.67866(7) 0.54794(5) 0.40913(5) 0.02668(15) Uani 1 1 d
Cl13 Cl -0.03701(7) 0.35218(5) 0.44624(4) 0.02338(14) Uani 1 1 d
N1 N 0.1915(2) 0.30078(15) 0.29887(14) 0.0174(4) Uani 1 1 d
N2 N 0.0343(2) 0.24437(15) 0.17528(15) 0.0190(4) Uani 1 1 d
N3 N -0.0119(2) 0.41422(15) 0.24963(14) 0.0176(4) Uani 1 1 d
N4 N 0.0099(2) 0.60382(15) 0.26413(15) 0.0196(4) Uani 1 1 d
N5 N 0.1795(2) 0.48288(15) 0.34239(14) 0.0179(4) Uani 1 1 d
N6 N 0.4160(2) 0.38323(15) 0.35210(14) 0.0186(4) Uani 1 1 d
C1 C 0.3450(3) 0.29829(18) 0.31700(17) 0.0175(5) Uani 1 1 d
C2 C 0.4093(3) 0.20105(18) 0.27102(17) 0.0183(5) Uani 1 1 d
C3 C 0.5581(3) 0.15366(19) 0.26751(18) 0.0210(5) Uani 1 1 d
C4 C 0.5870(3) 0.06272(19) 0.21131(19) 0.0239(6) Uani 1 1 d
C5 C 0.4688(3) 0.01895(19) 0.15929(19) 0.0253(6) Uani 1 1 d
C6 C 0.3210(3) 0.06711(19) 0.16064(19) 0.0226(5) Uani 1 1 d
C7 C 0.2906(3) 0.15778(18) 0.21751(17) 0.0187(5) Uani 1 1 d
C8 C 0.1545(3) 0.22853(18) 0.23051(17) 0.0179(5) Uani 1 1 d
C9 C -0.0406(3) 0.33972(18) 0.18138(17) 0.0181(5) Uani 1 1 d
C10 C -0.1313(3) 0.39792(19) 0.11212(17) 0.0192(5) Uani 1 1 d
C11 C -0.2006(3) 0.3651(2) 0.02943(18) 0.0226(5) Uani 1 1 d
C12 C -0.2741(3) 0.4422(2) -0.02604(18) 0.0245(6) Uani 1 1 d
C13 C -0.2766(3) 0.5513(2) -0.00133(18) 0.0243(6) Uani 1 1 d
C14 C -0.2078(3) 0.5854(2) 0.08046(19) 0.0237(5) Uani 1 1 d
C15 C -0.1364(3) 0.50852(19) 0.13801(18) 0.0196(5) Uani 1 1 d
C16 C -0.0500(3) 0.51760(18) 0.22454(18) 0.0190(5) Uani 1 1 d
C17 C 0.1289(3) 0.58462(18) 0.31965(17) 0.0192(5) Uani 1 1 d
C18 C 0.2529(3) 0.65432(19) 0.34704(17) 0.0194(5) Uani 1 1 d
C19 C 0.2610(3) 0.7654(2) 0.35349(18) 0.0233(5) Uani 1 1 d
C20 C 0.3965(3) 0.8078(2) 0.38531(18) 0.0252(6) Uani 1 1 d
C21 C 0.5257(3) 0.7414(2) 0.40239(18) 0.0262(6) Uani 1 1 d
C22 C 0.5200(3) 0.6308(2) 0.39225(17) 0.0211(5) Uani 1 1 d
C23 C 0.3805(3) 0.58653(19) 0.36874(17) 0.0193(5) Uani 1 1 d
C24 C 0.3339(3) 0.47499(19) 0.35945(17) 0.0194(5) Uani 1 1 d
B1 B 0.0817(3) 0.3876(2) 0.3334(2) 0.0181(6) Uani 1 1 d

loop_
_atom_site_aniso_label
_atom_site_aniso_U_11
_atom_site_aniso_U_22
_atom_site_aniso_U_33
_atom_site_aniso_U_23
_atom_site_aniso_U_13
_atom_site_aniso_U_12
Cl1 0.0206(3) 0.0305(3) 0.0326(4) -0.0032(3) -0.0064(3) 0.0001(2)
Cl2 0.0243(3) 0.0339(4) 0.0514(5) -0.0094(3) -0.0059(3) 0.0110(3)
Cl3 0.0335(4) 0.0254(3) 0.0556(5) -0.0179(3) -0.0080(3) 0.0101(3)
Cl4 0.0279(3) 0.0243(3) 0.0426(4) -0.0143(3) -0.0098(3) 0.0029(3)
Cl5 0.0357(4) 0.0313(4) 0.0377(4) -0.0156(3) -0.0142(3) 0.0030(3)
Cl6 0.0267(3) 0.0586(5) 0.0179(3) -0.0041(3) -0.0051(3) 0.0008(3)
Cl7 0.0261(3) 0.0445(4) 0.0337(4) 0.0190(3) -0.0053(3) 0.0001(3)
Cl8 0.0361(4) 0.0200(3) 0.0569(5) 0.0029(3) -0.0153(4) 0.0038(3)
Cl9 0.0371(4) 0.0195(3) 0.0440(4) -0.0022(3) -0.0096(3) 0.0002(3)
Cl10 0.0504(4) 0.0209(3) 0.0402(4) -0.0018(3) -0.0115(3) -0.0129(3)
Cl11 0.0358(4) 0.0370(4) 0.0437(4) 0.0012(3) -0.0134(3) -0.0186(3)
Cl12 0.0205(3) 0.0356(4) 0.0243(3) -0.0030(3) -0.0029(3) -0.0021(2)
Cl13 0.0231(3) 0.0276(3) 0.0191(3) -0.0011(2) 0.0020(2) -0.0030(2)
N1 0.0184(10) 0.0169(10) 0.0169(10) -0.0012(8) -0.0021(8) -0.0009(8)
N2 0.0177(10) 0.0167(10) 0.0230(11) -0.0030(8) -0.0028(9) 0.0001(8)
N3 0.0173(9) 0.0156(10) 0.0201(11) -0.0043(8) -0.0017(8) 0.0008(8)
N4 0.0186(10) 0.0190(10) 0.0214(11) -0.0042(8) -0.0006(9) 0.0008(8)
N5 0.0188(10) 0.0189(10) 0.0161(10) -0.0040(8) -0.0013(8) -0.0002(8)
N6 0.0206(10) 0.0187(10) 0.0166(10) -0.0015(8) -0.0017(8) -0.0002(8)
C1 0.0174(11) 0.0183(12) 0.0168(12) 0.0036(9) -0.0018(10) 0.0006(9)
C2 0.0198(12) 0.0163(11) 0.0188(12) 0.0016(9) -0.0006(10) -0.0006(9)
C3 0.0215(12) 0.0193(12) 0.0219(13) 0.0035(10) -0.0014(10) -0.0014(10)
C4 0.0208(12) 0.0206(13) 0.0299(15) 0.0033(11) -0.0004(11) 0.0040(10)
C5 0.0285(13) 0.0174(12) 0.0299(15) -0.0033(11) -0.0011(11) 0.0011(10)
C6 0.0237(12) 0.0188(12) 0.0255(14) -0.0004(10) -0.0041(11) 0.0014(10)
C7 0.0209(12) 0.0157(12) 0.0194(12) 0.0020(10) -0.0007(10) -0.0005(9)
C8 0.0210(12) 0.0149(11) 0.0176(12) -0.0010(9) 0.0005(10) -0.0017(9)
C9 0.0170(11) 0.0190(12) 0.0184(12) -0.0042(10) -0.0011(10) -0.0019(9)
C10 0.0164(11) 0.0219(12) 0.0194(13) -0.0039(10) -0.0021(10) 0.0001(9)
C11 0.0184(12) 0.0269(13) 0.0225(13) -0.0059(11) 0.0012(10) -0.0013(10)
C12 0.0169(12) 0.0401(16) 0.0164(13) 0.0017(11) -0.0005(10) -0.0022(11)
C13 0.0168(12) 0.0356(15) 0.0202(13) 0.0072(11) 0.0003(10) -0.0011(10)
C14 0.0176(12) 0.0232(13) 0.0298(15) 0.0031(11) 0.0007(11) 0.0010(10)
C15 0.0155(11) 0.0220(12) 0.0213(13) -0.0009(10) -0.0015(10) -0.0011(9)
C16 0.0171(11) 0.0180(12) 0.0216(13) 0.0003(10) 0.0011(10) 0.0001(9)
C17 0.0205(12) 0.0181(12) 0.0184(12) -0.0033(10) 0.0032(10) -0.0009(9)
C18 0.0240(12) 0.0205(12) 0.0137(12) -0.0033(10) 0.0009(10) -0.0042(10)
C19 0.0302(13) 0.0214(13) 0.0185(13) -0.0016(10) -0.0017(11) -0.0038(10)
C20 0.0357(15) 0.0214(13) 0.0189(13) -0.0027(10) -0.0012(11) -0.0097(11)
C21 0.0302(14) 0.0310(14) 0.0184(13) 0.0007(11) -0.0052(11) -0.0123(11)
C22 0.0201(12) 0.0269(13) 0.0163(12) -0.0004(10) -0.0009(10) -0.0026(10)
C23 0.0230(12) 0.0231(12) 0.0117(11) -0.0026(10) -0.0001(10) -0.0028(10)
C24 0.0193(12) 0.0245(13) 0.0145(12) -0.0023(10) -0.0018(10) -0.0028(10)
B1 0.0185(13) 0.0194(14) 0.0166(14) -0.0014(11) -0.0018(11) -0.0002(10)

loop_
_atom_type_symbol
_atom_type_description
_atom_type_scat_dispersion_real
_atom_type_scat_dispersion_imag
_atom_type_scat_source
C C 0.0033 0.0016 'International Tables Vol C Tables 4.2.6.8 and 6.1.1.4'
B B 0.0013 0.0007 'International Tables Vol C Tables 4.2.6.8 and 6.1.1.4'
Cl Cl 0.1484 0.1585 'International Tables Vol C Tables 4.2.6.8 and 6.1.1.4'
N N 0.0061 0.0033 'International Tables Vol C Tables 4.2.6.8 and 6.1.1.4'

loop_
_geom_angle_atom_site_label_1
_geom_angle_atom_site_label_2
_geom_angle_atom_site_label_3
_geom_angle
C1 N1 C8 113.77(19)
C1 N1 B1 122.98(19)
C8 N1 B1 122.08(18)
C8 N2 C9 117.28(19)
C16 N3 C9 114.36(19)
C16 N3 B1 122.36(19)
C9 N3 B1 122.16(19)
C17 N4 C16 116.2(2)
C24 N5 C17 114.30(19)
C24 N5 B1 122.8(2)
C17 N5 B1 122.20(19)
C24 N6 C1 116.98(19)
N6 C1 N1 122.6(2)
N6 C1 C2 130.8(2)
N1 C1 C2 105.18(18)
C3 C2 C7 120.7(2)
C3 C2 C1 131.9(2)
C7 C2 C1 107.22(19)
C4 C3 C2 118.4(2)
C4 C3 Cl1 121.84(18)
C2 C3 Cl1 119.70(18)
C3 C4 C5 120.9(2)
C3 C4 Cl2 119.63(18)
C5 C4 Cl2 119.45(19)
C6 C5 C4 121.1(2)
C6 C5 Cl3 119.23(18)
C4 C5 Cl3 119.68(19)
C5 C6 C7 118.4(2)
C5 C6 Cl4 121.75(19)
C7 C6 Cl4 119.84(18)
C6 C7 C2 120.5(2)
C6 C7 C8 131.9(2)
C2 C7 C8 107.50(19)
N2 C8 N1 122.5(2)
N2 C8 C7 130.6(2)
N1 C8 C7 104.88(18)
N2 C9 N3 122.7(2)
N2 C9 C10 130.9(2)
N3 C9 C10 104.77(19)
C11 C10 C15 120.2(2)
C11 C10 C9 132.0(2)
C15 C10 C9 107.71(19)
C12 C11 C10 118.5(2)
C12 C11 Cl5 121.39(19)
C10 C11 Cl5 120.03(19)
C11 C12 C13 121.2(2)
C11 C12 Cl6 119.4(2)
C13 C12 Cl6 119.47(19)
C14 C13 C12 121.1(2)
C14 C13 Cl7 119.5(2)
C12 C13 Cl7 119.37(18)
C13 C14 C15 118.4(2)
C13 C14 Cl8 121.59(19)
C15 C14 Cl8 120.01(19)
C14 C15 C10 120.6(2)
C14 C15 C16 132.0(2)
C10 C15 C16 107.2(2)
N4 C16 N3 123.4(2)
N4 C16 C15 130.5(2)
N3 C16 C15 104.92(19)
N4 C17 N5 122.6(2)
N4 C17 C18 131.1(2)
N5 C17 C18 104.55(19)
C19 C18 C23 121.0(2)
C19 C18 C17 131.9(2)
C23 C18 C17 107.0(2)
C18 C19 C20 117.9(2)
C18 C19 Cl9 120.32(19)
C20 C19 Cl9 121.70(19)
C19 C20 C21 121.1(2)
C19 C20 Cl10 119.1(2)
C21 C20 Cl10 119.78(18)
C22 C21 C20 120.9(2)
C22 C21 Cl11 119.4(2)
C20 C21 Cl11 119.67(19)
C21 C22 C23 118.5(2)
C21 C22 Cl12 121.85(18)
C23 C22 Cl12 119.67(19)
C22 C23 C18 120.2(2)
C22 C23 C24 131.8(2)
C18 C23 C24 108.0(2)
N6 C24 N5 122.9(2)
N6 C24 C23 132.0(2)
N5 C24 C23 104.3(2)
N1 B1 N5 105.04(19)
N1 B1 N3 105.12(19)
N5 B1 N3 104.3(2)
N1 B1 Cl13 113.69(18)
N5 B1 Cl13 113.90(17)
N3 B1 Cl13 113.80(17)

loop_
_geom_bond_atom_site_label_1
_geom_bond_atom_site_label_2
_geom_bond_distance
Cl1 C3 1.715(2)
Cl2 C4 1.718(2)
Cl3 C5 1.714(2)
Cl4 C6 1.715(2)
Cl5 C11 1.715(2)
Cl6 C12 1.723(2)
Cl7 C13 1.722(2)
Cl8 C14 1.711(3)
Cl9 C19 1.715(3)
Cl10 C20 1.721(2)
Cl11 C21 1.723(2)
Cl12 C22 1.720(2)
Cl13 B1 1.854(3)
N1 C1 1.363(3)
N1 C8 1.373(3)
N1 B1 1.482(3)
N2 C8 1.338(3)
N2 C9 1.339(3)
N3 C16 1.366(3)
N3 C9 1.371(3)
N3 B1 1.485(3)
N4 C17 1.338(3)
N4 C16 1.342(3)
N5 C24 1.368(3)
N5 C17 1.369(3)
N5 B1 1.482(3)
N6 C24 1.331(3)
N6 C1 1.347(3)
C1 C2 1.456(3)
C2 C3 1.397(3)
C2 C7 1.423(3)
C3 C4 1.391(3)
C4 C5 1.411(3)
C5 C6 1.394(3)
C6 C7 1.395(3)
C7 C8 1.453(3)
C9 C10 1.451(3)
C10 C11 1.396(3)
C10 C15 1.427(3)
C11 C12 1.387(4)
C12 C13 1.405(4)
C13 C14 1.388(3)
C14 C15 1.393(3)
C15 C16 1.459(3)
C17 C18 1.465(3)
C18 C19 1.391(3)
C18 C23 1.417(3)
C19 C20 1.394(3)
C20 C21 1.402(4)
C21 C22 1.389(3)
C22 C23 1.394(3)
C23 C24 1.464(3)
